data_7058535
loop_
_publ_author_name
'Shieh, Minghuey'
'Liu, Yu-Hsin'
'Wang, Chih-Chin'
'Jian, Si-Huan'
'Lin, Chien-Nan'
'Chen, Yen-Ming'
'Huang, Chung-Yi'

_publ_section_title
;
 A comparative study on NHC-functionalized ternary Se/Te--Fe--Cu
 compounds: synthesis, catalysis, and the effect of chalcogens
;
_journal_issue 30
_journal_name_full 'New Journal of Chemistry'
_journal_page_first 11832
_journal_paper_doi 10.1039/C9NJ02051A
_journal_volume 43
_journal_year 2019
_chemical_formula_moiety 'C13 H6 Cu2 Fe3 N2 O9 Se'
_chemical_formula_sum 'C13 H6 Cu2 Fe3 N2 O9 Se'
_chemical_formula_weight 707.79
_space_group_crystal_system triclinic
_space_group_IT_number 2
_space_group_name_Hall '-P 1'
_space_group_name_H-M_alt 'P -1'
_symmetry_space_group_name_Hall '-P 1'
_symmetry_space_group_name_H-M 'P -1'
_atom_sites_solution_hydrogens geom
_atom_sites_solution_primary direct
_atom_sites_solution_secondary difmap
_audit_creation_method SHELXL-2014/7
_audit_update_record
;
2019-04-12 deposited with the CCDC.    2019-06-26 downloaded from the CCDC.
;
_cell_angle_alpha 85.346(2)
_cell_angle_beta 79.733(2)
_cell_angle_gamma 68.143(2)
_cell_formula_units_Z 2
_cell_length_a 8.8011(9)
_cell_length_b 10.7748(10)
_cell_length_c 12.1648(12)
_cell_measurement_reflns_used 4949
_cell_measurement_temperature 200(2)
_cell_measurement_theta_max 24.997
_cell_measurement_theta_min 2.523
_cell_volume 1053.38(18)
_computing_cell_refinement 'Bruker APEX2'
_computing_data_collection 'Bruker APEX2'
_computing_data_reduction 'Bruker SAINT'
_computing_molecular_graphics 'Ortep-3 for Windows (Farrugia, 1997)'
_computing_publication_material 'WinGX publication routines (Farrugia, 1999)'
_computing_structure_refinement 'SHELXL-2014/7 (Sheldrick, 2014)'
_computing_structure_solution 'SHELXL-2014/7 (Sheldrick, 2014)'
_diffrn_ambient_temperature 200(2)
_diffrn_measured_fraction_theta_full 0.980
_diffrn_measured_fraction_theta_max 0.980
_diffrn_measurement_device_type 'Bruker APEX2'
_diffrn_measurement_method 'phi and omega scan'
_diffrn_radiation_type MoK\a
_diffrn_radiation_wavelength 0.71073
_diffrn_reflns_av_R_equivalents 0.0217
_diffrn_reflns_av_unetI/netI 0.0291
_diffrn_reflns_Laue_measured_fraction_full 0.980
_diffrn_reflns_Laue_measured_fraction_max 0.980
_diffrn_reflns_limit_h_max 10
_diffrn_reflns_limit_h_min -10
_diffrn_reflns_limit_k_max 12
_diffrn_reflns_limit_k_min -12
_diffrn_reflns_limit_l_max 14
_diffrn_reflns_limit_l_min -14
_diffrn_reflns_number 8505
_diffrn_reflns_point_group_measured_fraction_full 0.980
_diffrn_reflns_point_group_measured_fraction_max 0.980
_diffrn_reflns_theta_full 25.027
_diffrn_reflns_theta_max 25.027
_diffrn_reflns_theta_min 1.701
_diffrn_source 'fine-focus sealed tube'
_exptl_absorpt_coefficient_mu 5.777
_exptl_absorpt_correction_T_max 0.5440
_exptl_absorpt_correction_T_min 0.1373
_exptl_absorpt_correction_type multi-scan
_exptl_absorpt_process_details 'SADABS, 2003'
_exptl_crystal_colour black
_exptl_crystal_density_diffrn 2.231
_exptl_crystal_density_method 'not measured'
_exptl_crystal_description prism
_exptl_crystal_F_000 680
_exptl_crystal_size_max 0.570
_exptl_crystal_size_mid 0.230
_exptl_crystal_size_min 0.120
_refine_diff_density_max 0.427
_refine_diff_density_min -0.339
_refine_diff_density_rms 0.069
_refine_ls_extinction_method none
_refine_ls_goodness_of_fit_ref 1.040
_refine_ls_hydrogen_treatment constr
_refine_ls_matrix_type full
_refine_ls_number_parameters 273
_refine_ls_number_reflns 3656
_refine_ls_number_restraints 0
_refine_ls_restrained_S_all 1.040
_refine_ls_R_factor_all 0.0273
_refine_ls_R_factor_gt 0.0215
_refine_ls_shift/su_max 0.045
_refine_ls_shift/su_mean 0.001
_refine_ls_structure_factor_coef Fsqd
_refine_ls_weighting_details 'w=1/[\s^2^(Fo^2^)+(0.0199P)^2^+0.2680P] where P=(Fo^2^+2Fc^2^)/3'
_refine_ls_weighting_scheme calc
_refine_ls_wR_factor_gt 0.0460
_refine_ls_wR_factor_ref 0.0476
_reflns_Friedel_coverage 0.000
_reflns_number_gt 3211
_reflns_number_total 3656
_reflns_threshold_expression 'I > 2\s(I)'
_cod_data_source_file c9nj02051a2.cif
_cod_data_source_block 1
_cod_depositor_comments 'Adding full bibliography for 7058535--7058539.cif.'
_cod_database_code 7058535
_shelx_shelxl_version_number 2014/7
_shelx_space_group_comment
;
The symmetry employed for this shelxl refinement is uniquely defined
by the following loop, which should always be used as a source of
symmetry information in preference to the above space-group names.
They are only intended as comments.
;
_shelx_estimated_absorpt_t_min 0.137
_shelx_estimated_absorpt_t_max 0.544

loop_
_space_group_symop_operation_xyz
'x, y, z'
'-x, -y, -z'

loop_
_atom_site_label
_atom_site_type_symbol
_atom_site_fract_x
_atom_site_fract_y
_atom_site_fract_z
_atom_site_U_iso_or_equiv
_atom_site_adp_type
_atom_site_occupancy
_atom_site_site_symmetry_order
_atom_site_calc_flag
_atom_site_refinement_flags_posn
_atom_site_refinement_flags_adp
C1 C -0.0705(4) 0.8298(3) 0.1973(2) 0.0320(7) Uani 1 1 d . .
C2 C 0.1474(3) 0.9472(3) 0.1047(2) 0.0266(6) Uani 1 1 d . .
C3 C 0.2172(4) 0.6737(3) 0.1148(2) 0.0331(7) Uani 1 1 d . .
C4 C 0.5416(4) 0.6846(3) 0.3255(3) 0.0389(8) Uani 1 1 d . .
C5 C 0.4080(3) 0.9533(3) 0.2757(2) 0.0328(7) Uani 1 1 d . .
C6 C 0.3642(3) 0.8508(3) 0.4798(2) 0.0336(7) Uani 1 1 d . .
C7 C 0.1321(3) 0.7069(3) 0.5503(2) 0.0284(7) Uani 1 1 d . .
C8 C -0.1250(4) 0.7760(3) 0.4481(2) 0.0368(7) Uani 1 1 d . .
C9 C 0.1293(4) 0.5626(3) 0.3840(2) 0.0403(8) Uani 1 1 d . .
C10 C 0.5899(4) 0.3262(3) 0.2065(2) 0.0273(6) Uani 1 1 d . .
C11 C 0.7110(3) 0.1955(3) 0.1720(2) 0.0328(7) Uani 1 1 d . .
H11A H 0.6536 0.1384 0.1557 0.049 Uiso 1 1 calc R U
H11B H 0.7752 0.1545 0.2322 0.049 Uiso 1 1 calc R U
H11C H 0.7859 0.2057 0.1049 0.049 Uiso 1 1 calc R U
C12 C 0.7214(4) 0.7138(3) -0.0515(3) 0.0409(8) Uani 1 1 d . .
C13 C 0.8660(5) 0.6780(4) -0.1398(3) 0.0703(13) Uani 1 1 d . .
H13A H 0.9611 0.6105 -0.1112 0.105 Uiso 1 1 calc R U
H13B H 0.8921 0.7578 -0.1643 0.105 Uiso 1 1 calc R U
H13C H 0.8419 0.6418 -0.2031 0.105 Uiso 1 1 calc R U
N1 N 0.4956(3) 0.4281(2) 0.2328(2) 0.0343(6) Uani 1 1 d . .
N2 N 0.6109(3) 0.7412(3) 0.0162(2) 0.0398(7) Uani 1 1 d . .
O1 O -0.2020(3) 0.8390(3) 0.19109(19) 0.0543(6) Uani 1 1 d . .
O2 O 0.1433(3) 1.0368(2) 0.04549(17) 0.0428(5) Uani 1 1 d . .
O3 O 0.2493(3) 0.5913(2) 0.04981(18) 0.0542(7) Uani 1 1 d . .
O4 O 0.6750(3) 0.6085(2) 0.3224(2) 0.0663(8) Uani 1 1 d . .
O5 O 0.4382(3) 1.0443(2) 0.2399(2) 0.0542(6) Uani 1 1 d . .
O6 O 0.3778(3) 0.8712(3) 0.56725(17) 0.0548(7) Uani 1 1 d . .
O7 O 0.1493(3) 0.6900(2) 0.64205(16) 0.0422(5) Uani 1 1 d . .
O8 O -0.2642(3) 0.8056(3) 0.4756(2) 0.0657(7) Uani 1 1 d . .
O9 O 0.1278(3) 0.4575(2) 0.3762(2) 0.0688(8) Uani 1 1 d . .
Fe1 Fe 0.13608(4) 0.81642(4) 0.20130(3) 0.02090(10) Uani 1 1 d . .
Fe2 Fe 0.34577(4) 0.82174(4) 0.34157(3) 0.02182(10) Uani 1 1 d . .
Fe3 Fe 0.09336(5) 0.73218(4) 0.41002(3) 0.02258(10) Uani 1 1 d . .
Cu1 Cu 0.34676(4) 0.60452(3) 0.27942(3) 0.03026(10) Uani 1 1 d . .
Cu2 Cu 0.43391(4) 0.77769(4) 0.13755(3) 0.03518(10) Uani 1 1 d . .
Se1 Se 0.06667(3) 0.94839(3) 0.35824(2) 0.02295(8) Uani 1 1 d . .

loop_
_atom_site_aniso_label
_atom_site_aniso_U_11
_atom_site_aniso_U_22
_atom_site_aniso_U_33
_atom_site_aniso_U_23
_atom_site_aniso_U_13
_atom_site_aniso_U_12
C1 0.0367(18) 0.0373(19) 0.0250(15) 0.0058(13) -0.0073(13) -0.0169(15)
C2 0.0271(16) 0.0279(17) 0.0244(14) -0.0038(14) -0.0044(12) -0.0087(14)
C3 0.0415(18) 0.0281(18) 0.0281(15) 0.0040(14) -0.0084(13) -0.0105(15)
C4 0.0307(18) 0.0335(19) 0.054(2) -0.0040(16) -0.0110(15) -0.0107(16)
C5 0.0268(16) 0.0364(19) 0.0349(17) -0.0005(15) -0.0027(13) -0.0124(15)
C6 0.0210(15) 0.047(2) 0.0345(17) 0.0006(15) -0.0022(13) -0.0160(15)
C7 0.0279(16) 0.0232(16) 0.0331(17) -0.0015(13) -0.0010(13) -0.0099(13)
C8 0.0339(19) 0.048(2) 0.0333(17) 0.0033(15) -0.0057(14) -0.0214(16)
C9 0.053(2) 0.041(2) 0.0294(16) -0.0087(15) 0.0141(14) -0.0271(18)
C10 0.0323(16) 0.0252(17) 0.0256(14) 0.0033(13) -0.0070(12) -0.0116(14)
C11 0.0327(17) 0.0236(17) 0.0347(16) -0.0042(14) -0.0026(13) -0.0025(14)
C12 0.046(2) 0.044(2) 0.0374(18) -0.0104(16) 0.0039(16) -0.0243(17)
C13 0.065(3) 0.075(3) 0.066(2) -0.032(2) 0.043(2) -0.038(2)
N1 0.0336(14) 0.0243(15) 0.0391(14) -0.0040(12) -0.0042(11) -0.0040(12)
N2 0.0347(15) 0.0497(18) 0.0333(14) -0.0082(13) 0.0081(12) -0.0180(14)
O1 0.0380(14) 0.086(2) 0.0508(14) 0.0156(13) -0.0177(11) -0.0355(14)
O2 0.0579(15) 0.0340(13) 0.0386(12) 0.0122(11) -0.0117(11) -0.0198(12)
O3 0.0862(19) 0.0337(14) 0.0397(13) -0.0144(11) -0.0113(12) -0.0150(13)
O4 0.0308(14) 0.0402(15) 0.123(2) -0.0115(15) -0.0276(14) 0.0022(12)
O5 0.0584(16) 0.0446(15) 0.0676(16) 0.0139(13) -0.0043(13) -0.0336(13)
O6 0.0447(14) 0.098(2) 0.0311(12) -0.0117(13) -0.0057(10) -0.0342(14)
O7 0.0581(15) 0.0446(14) 0.0264(12) 0.0064(10) -0.0119(10) -0.0209(12)
O8 0.0298(14) 0.090(2) 0.0779(18) 0.0032(15) 0.0000(13) -0.0275(14)
O9 0.100(2) 0.0465(16) 0.0663(17) -0.0223(14) 0.0320(15) -0.0502(16)
Fe1 0.0220(2) 0.0208(2) 0.01908(19) -0.00042(16) -0.00306(15) -0.00689(17)
Fe2 0.0196(2) 0.0227(2) 0.0231(2) -0.00052(17) -0.00291(16) -0.00782(17)
Fe3 0.0236(2) 0.0247(2) 0.01990(19) -0.00052(17) 0.00051(16) -0.01123(18)
Cu1 0.0279(2) 0.0197(2) 0.0373(2) -0.00354(16) 0.00078(16) -0.00405(16)
Cu2 0.0304(2) 0.0412(2) 0.02958(19) -0.00360(17) 0.00823(15) -0.01335(18)
Se1 0.02103(15) 0.02060(16) 0.02411(14) -0.00444(12) -0.00134(11) -0.00425(12)

loop_
_atom_type_symbol
_atom_type_description
_atom_type_scat_dispersion_real
_atom_type_scat_dispersion_imag
_atom_type_scat_source
C C 0.0033 0.0016 'International Tables Vol C Tables 4.2.6.8 and 6.1.1.4'
H H 0.0000 0.0000 'International Tables Vol C Tables 4.2.6.8 and 6.1.1.4'
N N 0.0061 0.0033 'International Tables Vol C Tables 4.2.6.8 and 6.1.1.4'
O O 0.0106 0.0060 'International Tables Vol C Tables 4.2.6.8 and 6.1.1.4'
Fe Fe 0.3463 0.8444 'International Tables Vol C Tables 4.2.6.8 and 6.1.1.4'
Cu Cu 0.3201 1.2651 'International Tables Vol C Tables 4.2.6.8 and 6.1.1.4'
Se Se -0.0929 2.2259 'International Tables Vol C Tables 4.2.6.8 and 6.1.1.4'

loop_
_geom_angle_atom_site_label_1
_geom_angle_atom_site_label_2
_geom_angle_atom_site_label_3
_geom_angle
O1 C1 Fe1 177.8(3)
O2 C2 Fe1 175.1(3)
O3 C3 Fe1 169.3(3)
O3 C3 Cu1 115.7(2)
Fe1 C3 Cu1 74.52(10)
O4 C4 Fe2 170.1(3)
O4 C4 Cu1 116.5(2)
Fe2 C4 Cu1 73.31(10)
O5 C5 Fe2 174.4(3)
O6 C6 Fe2 178.5(3)
O7 C7 Fe3 176.5(3)
O8 C8 Fe3 177.8(3)
O9 C9 Fe3 169.3(3)
O9 C9 Cu1 115.9(2)
Fe3 C9 Cu1 74.68(11)
N1 C10 C11 179.7(3)
C10 C11 H11A 109.5
C10 C11 H11B 109.5
H11A C11 H11B 109.5
C10 C11 H11C 109.5
H11A C11 H11C 109.5
H11B C11 H11C 109.5
N2 C12 C13 179.9(4)
C12 C13 H13A 109.5
C12 C13 H13B 109.5
H13A C13 H13B 109.5
C12 C13 H13C 109.5
H13A C13 H13C 109.5
H13B C13 H13C 109.5
C10 N1 Cu1 176.3(2)
C12 N2 Cu2 175.7(3)
C3 Fe1 C1 91.09(13)
C3 Fe1 C2 102.47(12)
C1 Fe1 C2 99.26(13)
C3 Fe1 Se1 160.77(9)
C1 Fe1 Se1 95.12(9)
C2 Fe1 Se1 94.48(8)
C3 Fe1 Cu2 73.41(10)
C1 Fe1 Cu2 159.83(9)
C2 Fe1 Cu2 72.44(9)
Se1 Fe1 Cu2 103.722(17)
C3 Fe1 Cu1 63.97(9)
C1 Fe1 Cu1 121.54(10)
C2 Fe1 Cu1 135.93(9)
Se1 Fe1 Cu1 97.458(17)
Cu2 Fe1 Cu1 63.526(15)
C3 Fe1 Fe3 107.60(9)
C1 Fe1 Fe3 87.10(9)
C2 Fe1 Fe3 149.14(8)
Se1 Fe1 Fe3 54.754(15)
Cu2 Fe1 Fe3 109.587(18)
Cu1 Fe1 Fe3 56.946(14)
C3 Fe1 Fe2 113.61(10)
C1 Fe1 Fe2 143.37(9)
C2 Fe1 Fe2 101.04(9)
Se1 Fe1 Fe2 53.251(13)
Cu2 Fe1 Fe2 56.708(15)
Cu1 Fe1 Fe2 56.187(14)
Fe3 Fe1 Fe2 60.526(15)
C6 Fe2 C5 96.34(13)
C6 Fe2 C4 91.74(14)
C5 Fe2 C4 100.40(14)
C6 Fe2 Se1 95.22(9)
C5 Fe2 Se1 93.99(9)
C4 Fe2 Se1 163.23(10)
C6 Fe2 Cu2 157.43(9)
C5 Fe2 Cu2 71.04(9)
C4 Fe2 Cu2 73.00(10)
Se1 Fe2 Cu2 104.066(18)
C6 Fe2 Cu1 123.97(11)
C5 Fe2 Cu1 135.27(9)
C4 Fe2 Cu1 63.53(9)
Se1 Fe2 Cu1 100.088(17)
Cu2 Fe2 Cu1 64.398(15)
C6 Fe2 Fe3 93.95(9)
C5 Fe2 Fe3 146.98(9)
C4 Fe2 Fe3 110.58(10)
Se1 Fe2 Fe3 53.788(15)
Cu2 Fe2 Fe3 106.817(17)
Cu1 Fe2 Fe3 56.716(14)
C6 Fe2 Fe1 146.11(9)
C5 Fe2 Fe1 99.45(9)
C4 Fe2 Fe1 114.41(10)
Se1 Fe2 Fe1 54.043(13)
Cu2 Fe2 Fe1 56.307(14)
Cu1 Fe2 Fe1 58.660(14)
Fe3 Fe2 Fe1 57.750(14)
C7 Fe3 C9 96.67(14)
C7 Fe3 C8 94.33(13)
C9 Fe3 C8 93.61(14)
C7 Fe3 Se1 107.69(9)
C9 Fe3 Se1 154.28(10)
C8 Fe3 Se1 92.65(10)
C7 Fe3 Cu1 110.48(9)
C9 Fe3 Cu1 61.74(9)
C8 Fe3 Cu1 146.08(9)
Se1 Fe3 Cu1 100.948(18)
C7 Fe3 Fe1 154.46(9)
C9 Fe3 Fe1 98.53(10)
C8 Fe3 Fe1 105.02(10)
Se1 Fe3 Fe1 55.770(13)
Cu1 Fe3 Fe1 60.466(15)
C7 Fe3 Fe2 92.98(9)
C9 Fe3 Fe2 118.02(10)
C8 Fe3 Fe2 146.39(10)
Se1 Fe3 Fe2 53.955(14)
Cu1 Fe3 Fe2 57.584(15)
Fe1 Fe3 Fe2 61.725(14)
N1 Cu1 C9 102.15(11)
N1 Cu1 C4 98.54(11)
C9 Cu1 C4 132.31(11)
N1 Cu1 C3 98.48(10)
C9 Cu1 C3 94.88(11)
C4 Cu1 C3 123.89(11)
N1 Cu1 Fe3 144.45(8)
C9 Cu1 Fe3 43.58(8)
C4 Cu1 Fe3 101.33(8)
C3 Cu1 Fe3 94.49(7)
N1 Cu1 Fe2 141.50(7)
C9 Cu1 Fe2 108.26(8)
C4 Cu1 Fe2 43.16(8)
C3 Cu1 Fe2 101.81(7)
Fe3 Cu1 Fe2 65.700(15)
N1 Cu1 Fe1 139.76(7)
C9 Cu1 Fe1 88.36(9)
C4 Cu1 Fe1 102.55(8)
C3 Cu1 Fe1 41.51(7)
Fe3 Cu1 Fe1 62.588(15)
Fe2 Cu1 Fe1 65.154(15)
N1 Cu1 Cu2 106.94(8)
C9 Cu1 Cu2 144.62(9)
C4 Cu1 Cu2 62.36(8)
C3 Cu1 Cu2 61.55(7)
Fe3 Cu1 Cu2 108.350(17)
Fe2 Cu1 Cu2 57.430(14)
Fe1 Cu1 Cu2 56.370(15)
N2 Cu2 Fe1 146.97(8)
N2 Cu2 Fe2 146.04(8)
Fe1 Cu2 Fe2 66.985(14)
N2 Cu2 Cu1 128.32(8)
Fe1 Cu2 Cu1 60.104(14)
Fe2 Cu2 Cu1 58.172(14)
Fe3 Se1 Fe2 72.257(16)
Fe3 Se1 Fe1 69.476(16)
Fe2 Se1 Fe1 72.707(15)

loop_
_geom_bond_atom_site_label_1
_geom_bond_atom_site_label_2
_geom_bond_distance
C1 O1 1.140(3)
C1 Fe1 1.779(3)
C2 O2 1.150(3)
C2 Fe1 1.780(3)
C3 O3 1.158(3)
C3 Fe1 1.777(3)
C3 Cu1 2.410(3)
C4 O4 1.151(3)
C4 Fe2 1.795(3)
C4 Cu1 2.349(3)
C5 O5 1.142(3)
C5 Fe2 1.786(3)
C6 O6 1.139(3)
C6 Fe2 1.781(3)
C7 O7 1.144(3)
C7 Fe3 1.779(3)
C8 O8 1.138(3)
C8 Fe3 1.781(3)
C9 O9 1.149(3)
C9 Fe3 1.779(3)
C9 Cu1 2.274(3)
C10 N1 1.131(3)
C10 C11 1.454(4)
C11 H11A 0.9800
C11 H11B 0.9800
C11 H11C 0.9800
C12 N2 1.119(3)
C12 C13 1.462(4)
C13 H13A 0.9800
C13 H13B 0.9800
C13 H13C 0.9800
N1 Cu1 1.926(2)
N2 Cu2 1.891(2)
Fe1 Se1 2.3276(4)
Fe1 Cu2 2.4819(6)
Fe1 Cu1 2.5842(5)
Fe1 Fe3 2.6366(6)
Fe1 Fe2 2.7456(5)
Fe2 Se1 2.3041(5)
Fe2 Cu2 2.4934(5)
Fe2 Cu1 2.5139(5)
Fe2 Fe3 2.7141(6)
Fe3 Se1 2.2992(5)
Fe3 Cu1 2.4894(5)
Cu1 Cu2 2.6682(5)
